data_1562774
loop_
_publ_author_name
'Tanaka, Masashi'
'Zhang, Shuai'
'Tanaka, Yuki'
'Inumaru, Kei'
'Yamanaka, Shoji'

_publ_section_title
;
 High pressure synthesis and crystal structure of a ternary superconductor
 Ca2Al3Si4 containing layer structured calcium sub-network isomorphous
 with black phosphorus
;
_journal_name_full 'Journal of Solid State Chemistry'
_journal_page_first 445
_journal_page_last 451
_journal_paper_doi 10.1016/j.jssc.2012.11.011
_journal_volume 198
_journal_year 2013
_chemical_absolute_configuration unk
_chemical_compound_source 'synthesis as described'
_chemical_formula_moiety 'Al3 Ca2 Si4'
_chemical_formula_sum 'Al3 Ca2 Si4'
_chemical_formula_weight 273.46
_space_group_IT_number 36
_space_group_name_Hall 'C 2c -2'
_space_group_name_H-M_alt 'C m c 21'
_symmetry_cell_setting orthorhombic
_symmetry_Int_Tables_number 36
_symmetry_space_group_name_Hall 'C 2c -2'
_symmetry_space_group_name_H-M 'C m c 21'
_atom_sites_solution_primary direct
_atom_sites_solution_secondary difmap
_cell_angle_alpha 90
_cell_angle_beta 90
_cell_angle_gamma 90
_cell_formula_units_Z 4
_cell_length_a 5.8846(8)
_cell_length_b 14.9730(10)
_cell_length_c 7.7966(5)
_cell_measurement_reflns_used 0
_cell_measurement_temperature 293
_cell_measurement_theta_max 0
_cell_measurement_theta_min 0
_cell_measurement_wavelength 0.71073
_cell_volume 686.96(11)
_computing_molecular_graphics 'Ortep-3 for Windows (Farrugia, 1997)'
_computing_publication_material 'WinGX publication routines (Farrugia, 1999)'
_computing_structure_refinement 'SHELXL-97 (Sheldrick, 1997)'
_computing_structure_solution 'SHELXS-86 (Sheldrick, 1986)'
_diffrn_ambient_temperature 293
_diffrn_measured_fraction_theta_full 0.989
_diffrn_measured_fraction_theta_max 0.989
_diffrn_radiation_monochromator graphite
_diffrn_radiation_probe x-ray
_diffrn_radiation_type MoK\a
_diffrn_radiation_wavelength 0.71069
_diffrn_reflns_av_R_equivalents 0.0357
_diffrn_reflns_av_unetI/netI 0.0396
_diffrn_reflns_limit_h_max 4
_diffrn_reflns_limit_h_min -7
_diffrn_reflns_limit_k_max 18
_diffrn_reflns_limit_k_min -19
_diffrn_reflns_limit_l_max 10
_diffrn_reflns_limit_l_min -8
_diffrn_reflns_number 2639
_diffrn_reflns_theta_full 27.45
_diffrn_reflns_theta_max 27.45
_diffrn_reflns_theta_min 3.72
_exptl_absorpt_coefficient_mu 2.624
_exptl_absorpt_correction_T_max 0.769
_exptl_absorpt_correction_T_min 0.737
_exptl_absorpt_correction_type numerical
_exptl_absorpt_process_details 'CrystalClear, Rigaku, 2007'
_exptl_crystal_colour black
_exptl_crystal_density_diffrn 2.644
_exptl_crystal_density_method 'not measured'
_exptl_crystal_description prism
_exptl_crystal_F_000 540
_exptl_crystal_size_max 0.15
_exptl_crystal_size_mid 0.1
_exptl_crystal_size_min 0.1
_refine_diff_density_max 0.602
_refine_diff_density_min -0.574
_refine_diff_density_rms 0.144
_refine_ls_abs_structure_details 'Flack H D (1983), Acta Cryst. A39, 876-881'
_refine_ls_abs_structure_Flack 0.44(10)
_refine_ls_extinction_method none
_refine_ls_goodness_of_fit_ref 1.13
_refine_ls_matrix_type full
_refine_ls_number_parameters 49
_refine_ls_number_reflns 709
_refine_ls_number_restraints 1
_refine_ls_restrained_S_all 1.13
_refine_ls_R_factor_all 0.034
_refine_ls_R_factor_gt 0.0326
_refine_ls_shift/su_max 0
_refine_ls_shift/su_mean 0
_refine_ls_structure_factor_coef Fsqd
_refine_ls_weighting_details 'calc w=1/[\s^2^(Fo^2^)+(0.0433P)^2^+1.9235P] where P=(Fo^2^+2Fc^2^)/3'
_refine_ls_weighting_scheme calc
_refine_ls_wR_factor_gt 0.0907
_refine_ls_wR_factor_ref 0.0913
_reflns_number_gt 667
_reflns_number_total 709
_reflns_threshold_expression >2sigma(I)
_cod_data_source_file JSSC-2013-198-445.cif
_cod_data_source_block struct
_cod_database_code 1562774

loop_
_symmetry_equiv_pos_as_xyz
'x, y, z'
'-x, -y, z+1/2'
'-x, y, z'
'x, -y, z+1/2'
'x+1/2, y+1/2, z'
'-x+1/2, -y+1/2, z+1/2'
'-x+1/2, y+1/2, z'
'x+1/2, -y+1/2, z+1/2'

loop_
_atom_site_label
_atom_site_type_symbol
_atom_site_fract_x
_atom_site_fract_y
_atom_site_fract_z
_atom_site_U_iso_or_equiv
_atom_site_adp_type
_atom_site_occupancy
_atom_site_symmetry_multiplicity
_atom_site_calc_flag
_atom_site_refinement_flags
_atom_site_disorder_assembly
_atom_site_disorder_group
Ca1 Ca 0 0.13998(10) 0.64278(19) 0.0147(4) Uani 1 2 d S . .
Ca2 Ca 0 0.36352(10) 0.47363(17) 0.0146(4) Uani 1 2 d S . .
Al1 Al 0 0.2477(2) 0.0252(3) 0.0229(6) Uani 1 2 d S . .
Al2 Al 0 0.06010(14) 0.0000(3) 0.0110(4) Uani 1 2 d S . .
Al3 Al 0 0.43751(15) 0.1049(3) 0.0111(5) Uani 1 2 d S . .
Si1 Si 0.21324(17) 0.19699(8) 0.2957(2) 0.0138(3) Uani 1 1 d . . .
Si2 Si 0.2517(2) 0.03236(9) 0.3029(3) 0.0292(4) Uani 1 1 d . . .

loop_
_atom_site_aniso_label
_atom_site_aniso_U_11
_atom_site_aniso_U_22
_atom_site_aniso_U_33
_atom_site_aniso_U_23
_atom_site_aniso_U_13
_atom_site_aniso_U_12
Ca1 0.0160(6) 0.0147(8) 0.0135(8) 0.0017(6) 0 0
Ca2 0.0163(6) 0.0138(8) 0.0135(8) -0.0005(7) 0 0
Al1 0.0157(9) 0.0374(13) 0.0155(13) 0.0099(12) 0 0
Al2 0.0125(8) 0.0116(11) 0.0088(10) 0.0023(8) 0 0
Al3 0.0111(8) 0.0112(11) 0.0110(11) 0.0017(9) 0 0
Si1 0.0156(5) 0.0142(6) 0.0115(6) 0.0000(6) 0.0001(6) -0.0002(4)
Si2 0.0309(6) 0.0171(7) 0.0397(10) 0.0014(12) 0.0150(7) 0.0012(7)

loop_
_atom_type_symbol
_atom_type_number_in_cell
Al 12
Ca 8
Si 16

loop_
_geom_angle_atom_site_label_1
_geom_angle_atom_site_label_2
_geom_angle_atom_site_label_3
_geom_angle
_geom_angle_site_symmetry_1
_geom_angle_site_symmetry_3
Al2 Ca1 Si1 155.50(3) 1_556 3
Al2 Ca1 Si1 155.50(3) 1_556 .
Si1 Ca1 Si1 47.71(5) 3 .
Al2 Ca1 Al3 86.64(6) 1_556 6_455
Si1 Ca1 Al3 69.19(5) 3 6_455
Si1 Ca1 Al3 113.20(7) . 6_455
Al2 Ca1 Al3 86.64(6) 1_556 6
Si1 Ca1 Al3 113.20(7) 3 6
Si1 Ca1 Al3 69.19(5) . 6
Al3 Ca1 Al3 135.72(10) 6_455 6
Al2 Ca1 Al2 87.15(5) 1_556 2
Si1 Ca1 Al2 87.37(6) 3 2
Si1 Ca1 Al2 87.37(6) . 2
Al3 Ca1 Al2 67.99(5) 6_455 2
Al3 Ca1 Al2 67.99(5) 6 2
Al2 Ca1 Si1 87.63(6) 1_556 6
Si1 Ca1 Si1 109.18(5) 3 6
Si1 Ca1 Si1 84.36(3) . 6
Al3 Ca1 Si1 143.34(6) 6_455 6
Al3 Ca1 Si1 79.91(4) 6 6
Al2 Ca1 Si1 147.71(3) 2 6
Al2 Ca1 Si1 87.63(6) 1_556 8_455
Si1 Ca1 Si1 84.36(3) 3 8_455
Si1 Ca1 Si1 109.18(5) . 8_455
Al3 Ca1 Si1 79.91(4) 6_455 8_455
Al3 Ca1 Si1 143.34(6) 6 8_455
Al2 Ca1 Si1 147.71(3) 2 8_455
Si1 Ca1 Si1 63.69(5) 6 8_455
Al2 Ca1 Si2 47.85(6) 1_556 2
Si1 Ca1 Si2 111.83(5) 3 2
Si1 Ca1 Si2 138.00(7) . 2
Al3 Ca1 Si2 47.05(5) 6_455 2
Al3 Ca1 Si2 99.74(6) 6 2
Al2 Ca1 Si2 52.06(6) 2 2
Si1 Ca1 Si2 135.11(8) 6 2
Si1 Ca1 Si2 102.94(5) 8_455 2
Al2 Ca1 Si2 47.85(6) 1_556 4
Si1 Ca1 Si2 138.00(7) 3 4
Si1 Ca1 Si2 111.83(5) . 4
Al3 Ca1 Si2 99.74(6) 6_455 4
Al3 Ca1 Si2 47.05(5) 6 4
Al2 Ca1 Si2 52.06(6) 2 4
Si1 Ca1 Si2 102.94(5) 6 4
Si1 Ca1 Si2 135.11(8) 8_455 4
Si2 Ca1 Si2 54.66(6) 2 4
Al2 Ca1 Al1 51.64(7) 1_556 1_556
Si1 Ca1 Al1 129.52(7) 3 1_556
Si1 Ca1 Al1 129.52(7) . 1_556
Al3 Ca1 Al1 104.81(6) 6_455 1_556
Al3 Ca1 Al1 104.81(5) 6 1_556
Al2 Ca1 Al1 138.79(8) 2 1_556
Si1 Ca1 Al1 46.29(5) 6 1_556
Si1 Ca1 Al1 46.29(5) 8_455 1_556
Si2 Ca1 Al1 92.30(7) 2 1_556
Si2 Ca1 Al1 92.30(7) 4 1_556
Al2 Ca1 Si2 121.56(6) 1_556 3
Si1 Ca1 Si2 44.13(4) 3 3
Si1 Ca1 Si2 68.34(5) . 3
Al3 Ca1 Si2 50.04(6) 6_455 3
Al3 Ca1 Si2 98.99(6) 6 3
Al2 Ca1 Si2 44.93(4) 2 3
Si1 Ca1 Si2 150.77(7) 6 3
Si1 Ca1 Si2 114.70(4) 8_455 3
Si2 Ca1 Si2 74.07(3) 2 3
Si2 Ca1 Si2 96.97(5) 4 3
Al1 Ca1 Si2 154.31(3) 1_556 3
Al3 Ca2 Si1 82.67(6) . 3
Al3 Ca2 Si1 82.67(6) . .
Si1 Ca2 Si1 47.48(5) 3 .
Al3 Ca2 Al3 87.88(5) . 2_565
Si1 Ca2 Al3 154.30(4) 3 2_565
Si1 Ca2 Al3 154.30(4) . 2_565
Al3 Ca2 Si1 147.68(3) . 6
Si1 Ca2 Si1 109.84(5) 3 6
Si1 Ca2 Si1 84.79(3) . 6
Al3 Ca2 Si1 90.75(6) 2_565 6
Al3 Ca2 Si1 147.68(3) . 8_455
Si1 Ca2 Si1 84.79(3) 3 8_455
Si1 Ca2 Si1 109.84(5) . 8_455
Al3 Ca2 Si1 90.75(6) 2_565 8_455
Si1 Ca2 Si1 64.60(5) 6 8_455
Al3 Ca2 Al2 86.02(5) . 6
Si1 Ca2 Al2 133.83(6) 3 6
Si1 Ca2 Al2 86.77(5) . 6
Al3 Ca2 Al2 68.72(5) 2_565 6
Si1 Ca2 Al2 63.58(5) 6 6
Si1 Ca2 Al2 123.30(7) 8_455 6
Al3 Ca2 Al2 86.02(5) . 6_455
Si1 Ca2 Al2 86.77(5) 3 6_455
Si1 Ca2 Al2 133.83(6) . 6_455
Al3 Ca2 Al2 68.72(5) 2_565 6_455
Si1 Ca2 Al2 123.30(7) 6 6_455
Si1 Ca2 Al2 63.58(5) 8_455 6_455
Al2 Ca2 Al2 136.90(9) 6 6_455
Al3 Ca2 Si2 47.91(5) . 7
Si1 Ca2 Si2 128.97(7) 3 7
Si1 Ca2 Si2 105.21(5) . 7
Al3 Ca2 Si2 52.38(6) 2_565 7
Si1 Ca2 Si2 108.22(4) 6 7
Si1 Ca2 Si2 143.04(7) 8_455 7
Al2 Ca2 Si2 47.05(5) 6 7
Al2 Ca2 Si2 99.53(6) 6_455 7
Al3 Ca2 Si2 47.91(5) . 5_455
Si1 Ca2 Si2 105.21(5) 3 5_455
Si1 Ca2 Si2 128.97(7) . 5_455
Al3 Ca2 Si2 52.38(6) 2_565 5_455
Si1 Ca2 Si2 143.04(7) 6 5_455
Si1 Ca2 Si2 108.22(4) 8_455 5_455
Al2 Ca2 Si2 99.53(6) 6 5_455
Al2 Ca2 Si2 47.05(5) 6_455 5_455
Si2 Ca2 Si2 54.16(6) 7 5_455
Al3 Ca2 Si2 123.33(6) . 6
Si1 Ca2 Si2 153.07(6) 3 6
Si1 Ca2 Si2 122.64(4) . 6
Al3 Ca2 Si2 46.28(5) 2_565 6
Si1 Ca2 Si2 44.69(4) 6 6
Si1 Ca2 Si2 75.90(5) 8_455 6
Al2 Ca2 Si2 51.28(6) 6 6
Al2 Ca2 Si2 100.85(6) 6_455 6
Si2 Ca2 Si2 75.64(3) 7 6
Si2 Ca2 Si2 98.64(5) 5_455 6
Al3 Ca2 Si2 123.33(6) . 8_455
Si1 Ca2 Si2 122.64(4) 3 8_455
Si1 Ca2 Si2 153.07(6) . 8_455
Al3 Ca2 Si2 46.28(5) 2_565 8_455
Si1 Ca2 Si2 75.90(5) 6 8_455
Si1 Ca2 Si2 44.69(4) 8_455 8_455
Al2 Ca2 Si2 100.85(6) 6 8_455
Al2 Ca2 Si2 51.28(6) 6_455 8_455
Si2 Ca2 Si2 98.64(5) 7 8_455
Si2 Ca2 Si2 75.64(3) 5_455 8_455
Si2 Ca2 Si2 51.88(6) 6 8_455
Si1 Al1 Si1 58.49(8) . 3
Si1 Al1 Si1 167.96(10) . 8_454
Si1 Al1 Si1 110.04(2) 3 8_454
Si1 Al1 Si1 110.04(2) . 6_554
Si1 Al1 Si1 167.96(10) 3 6_554
Si1 Al1 Si1 81.11(10) 8_454 6_554
Si1 Al1 Al2 76.28(9) . .
Si1 Al1 Al2 76.28(9) 3 .
Si1 Al1 Al2 105.69(10) 8_454 .
Si1 Al1 Al2 105.69(10) 6_554 .
Si1 Al1 Al3 96.51(9) . .
Si1 Al1 Al3 96.51(9) 3 .
Si1 Al1 Al3 80.51(9) 8_454 .
Si1 Al1 Al3 80.51(9) 6_554 .
Al2 Al1 Al3 171.69(12) . .
Si1 Al1 Ca1 125.57(10) . 1_554
Si1 Al1 Ca1 125.57(10) 3 1_554
Si1 Al1 Ca1 62.96(7) 8_454 1_554
Si1 Al1 Ca1 62.96(7) 6_554 1_554
Al2 Al1 Ca1 57.59(8) . 1_554
Al3 Al1 Ca1 130.72(10) . 1_554
Si1 Al1 Ca2 112.01(9) . 6_454
Si1 Al1 Ca2 61.99(5) 3 6_454
Si1 Al1 Ca2 60.84(4) 8_454 6_454
Si1 Al1 Ca2 129.54(10) 6_554 6_454
Al2 Al1 Ca2 60.26(5) . 6_454
Al3 Al1 Ca2 120.19(5) . 6_454
Ca1 Al1 Ca2 70.34(5) 1_554 6_454
Si1 Al1 Ca2 61.99(5) . 6_554
Si1 Al1 Ca2 112.01(9) 3 6_554
Si1 Al1 Ca2 129.54(10) 8_454 6_554
Si1 Al1 Ca2 60.84(4) 6_554 6_554
Al2 Al1 Ca2 60.26(5) . 6_554
Al3 Al1 Ca2 120.19(5) . 6_554
Ca1 Al1 Ca2 70.34(5) 1_554 6_554
Ca2 Al1 Ca2 119.60(10) 6_454 6_554
Si1 Al1 Ca1 61.17(5) . 6_554
Si1 Al1 Ca1 109.67(9) 3 6_554
Si1 Al1 Ca1 124.88(10) 8_454 6_554
Si1 Al1 Ca1 58.81(5) 6_554 6_554
Al2 Al1 Ca1 119.75(5) . 6_554
Al3 Al1 Ca1 58.41(5) . 6_554
Ca1 Al1 Ca1 117.23(5) 1_554 6_554
Ca2 Al1 Ca1 171.65(9) 6_454 6_554
Ca2 Al1 Ca1 62.67(3) 6_554 6_554
Si1 Al1 Ca1 109.67(9) . 6_454
Si1 Al1 Ca1 61.17(5) 3 6_454
Si1 Al1 Ca1 58.81(5) 8_454 6_454
Si1 Al1 Ca1 124.88(10) 6_554 6_454
Al2 Al1 Ca1 119.75(5) . 6_454
Al3 Al1 Ca1 58.41(5) . 6_454
Ca1 Al1 Ca1 117.23(5) 1_554 6_454
Ca2 Al1 Ca1 62.67(3) 6_454 6_454
Ca2 Al1 Ca1 171.65(9) 6_554 6_454
Ca1 Al1 Ca1 113.86(9) 6_554 6_454
Si2 Al2 Si2 71.22(10) 2_554 4_554
Si2 Al2 Al1 125.81(8) 2_554 .
Si2 Al2 Al1 125.81(8) 4_554 .
Si2 Al2 Si2 137.05(9) 2_554 .
Si2 Al2 Si2 96.88(6) 4_554 .
Al1 Al2 Si2 95.07(8) . .
Si2 Al2 Si2 96.88(6) 2_554 3
Si2 Al2 Si2 137.05(9) 4_554 3
Al1 Al2 Si2 95.07(8) . 3
Si2 Al2 Si2 63.41(9) . 3
Si2 Al2 Ca1 70.11(8) 2_554 1_554
Si2 Al2 Ca1 70.11(8) 4_554 1_554
Al1 Al2 Ca1 70.77(8) . 1_554
Si2 Al2 Ca1 145.90(5) . 1_554
Si2 Al2 Ca1 145.90(5) 3 1_554
Si2 Al2 Ca2 134.36(10) 2_554 6_554
Si2 Al2 Ca2 67.41(5) 4_554 6_554
Al1 Al2 Ca2 69.14(5) . 6_554
Si2 Al2 Ca2 67.59(5) . 6_554
Si2 Al2 Ca2 126.62(9) 3 6_554
Ca1 Al2 Ca2 78.33(5) 1_554 6_554
Si2 Al2 Ca2 67.41(5) 2_554 6_454
Si2 Al2 Ca2 134.36(10) 4_554 6_454
Al1 Al2 Ca2 69.14(5) . 6_454
Si2 Al2 Ca2 126.62(9) . 6_454
Si2 Al2 Ca2 67.59(5) 3 6_454
Ca1 Al2 Ca2 78.33(5) 1_554 6_454
Ca2 Al2 Ca2 136.90(9) 6_554 6_454
Si2 Al2 Ca1 72.56(7) 2_554 2_554
Si2 Al2 Ca1 72.56(7) 4_554 2_554
Al1 Al2 Ca1 155.60(10) . 2_554
Si2 Al2 Ca1 64.53(6) . 2_554
Si2 Al2 Ca1 64.53(6) 3 2_554
Ca1 Al2 Ca1 133.63(8) 1_554 2_554
Ca2 Al2 Ca1 111.19(5) 6_554 2_554
Ca2 Al2 Ca1 111.19(5) 6_454 2_554
Si2 Al3 Si2 69.71(10) 7 5_455
Si2 Al3 Si2 135.61(9) 7 8_454
Si2 Al3 Si2 96.88(6) 5_455 8_454
Si2 Al3 Si2 96.88(6) 7 6_554
Si2 Al3 Si2 135.61(9) 5_455 6_554
Si2 Al3 Si2 62.72(8) 8_454 6_554
Si2 Al3 Al1 132.20(8) 7 .
Si2 Al3 Al1 132.20(8) 5_455 .
Si2 Al3 Al1 88.74(8) 8_454 .
Si2 Al3 Al1 88.74(8) 6_554 .
Si2 Al3 Ca2 68.67(8) 7 .
Si2 Al3 Ca2 68.67(8) 5_455 .
Si2 Al3 Ca2 147.18(4) 8_454 .
Si2 Al3 Ca2 147.18(4) 6_554 .
Al1 Al3 Ca2 81.25(8) . .
Si2 Al3 Ca2 70.77(7) 7 2_564
Si2 Al3 Ca2 70.77(7) 5_455 2_564
Si2 Al3 Ca2 64.89(6) 8_454 2_564
Si2 Al3 Ca2 64.89(6) 6_554 2_564
Al1 Al3 Ca2 148.72(10) . 2_564
Ca2 Al3 Ca2 130.03(9) . 2_564
Si2 Al3 Ca1 132.54(10) 7 6_454
Si2 Al3 Ca1 67.50(5) 5_455 6_454
Si2 Al3 Ca1 69.80(5) 8_454 6_454
Si2 Al3 Ca1 128.22(9) 6_554 6_454
Al1 Al3 Ca1 70.31(5) . 6_454
Ca2 Al3 Ca1 77.40(5) . 6_454
Ca2 Al3 Ca1 112.06(5) 2_564 6_454
Si2 Al3 Ca1 67.50(5) 7 6_554
Si2 Al3 Ca1 132.54(10) 5_455 6_554
Si2 Al3 Ca1 128.22(9) 8_454 6_554
Si2 Al3 Ca1 69.80(5) 6_554 6_554
Al1 Al3 Ca1 70.31(5) . 6_554
Ca2 Al3 Ca1 77.40(5) . 6_554
Ca2 Al3 Ca1 112.06(5) 2_564 6_554
Ca1 Al3 Ca1 135.72(10) 6_454 6_554
Si2 Si1 Si1 95.25(4) . 3
Si2 Si1 Al1 110.94(10) . .
Si1 Si1 Al1 60.76(4) 3 .
Si2 Si1 Al1 104.05(9) . 6
Si1 Si1 Al1 130.55(5) 3 6
Al1 Si1 Al1 142.12(6) . 6
Si2 Si1 Ca1 75.13(7) . .
Si1 Si1 Ca1 66.14(2) 3 .
Al1 Si1 Ca1 126.85(5) . .
Al1 Si1 Ca1 75.49(7) 6 .
Si2 Si1 Ca2 145.40(8) . .
Si1 Si1 Ca2 66.26(2) 3 .
Al1 Si1 Ca2 86.13(8) . .
Al1 Si1 Ca2 72.51(6) 6 .
Ca1 Si1 Ca2 70.68(4) . .
Si2 Si1 Ca2 71.55(6) . 6_554
Si1 Si1 Ca2 122.30(3) 3 6_554
Al1 Si1 Ca2 72.12(6) . 6_554
Al1 Si1 Ca2 107.00(6) 6 6_554
Ca1 Si1 Ca2 146.17(5) . 6_554
Ca2 Si1 Ca2 142.98(5) . 6_554
Si2 Si1 Ca1 136.06(6) . 6_554
Si1 Si1 Ca1 121.85(2) 3 6_554
Al1 Si1 Ca1 74.11(7) . 6_554
Al1 Si1 Ca1 70.75(7) 6 6_554
Ca1 Si1 Ca1 138.47(6) . 6_554
Ca2 Si1 Ca1 76.57(4) . 6_554
Ca2 Si1 Ca1 68.94(4) 6_554 6_554
Si1 Si2 Al2 120.14(9) . 2
Si1 Si2 Al3 126.28(9) . 5_545
Al2 Si2 Al3 113.28(7) 2 5_545
Si1 Si2 Al3 84.64(8) . 6
Al2 Si2 Al3 83.33(10) 2 6
Al3 Si2 Al3 107.36(6) 5_545 6
Si1 Si2 Al2 77.66(8) . .
Al2 Si2 Al2 106.27(6) 2 .
Al3 Si2 Al2 82.89(10) 5_545 .
Al3 Si2 Al2 162.28(7) 6 .
Si1 Si2 Ca2 146.65(9) . 5_545
Al2 Si2 Ca2 65.53(5) 2 5_545
Al3 Si2 Ca2 63.43(7) 5_545 5_545
Al3 Si2 Ca2 62.73(6) 6 5_545
Al2 Si2 Ca2 134.66(8) . 5_545
Si1 Si2 Ca1 138.19(8) . 2_554
Al2 Si2 Ca1 62.04(6) 2 2_554
Al3 Si2 Ca1 65.44(6) 5_545 2_554
Al3 Si2 Ca1 133.78(8) 6 2_554
Al2 Si2 Ca1 63.41(7) . 2_554
Ca2 Si2 Ca1 74.90(4) 5_545 2_554
Si1 Si2 Ca2 63.77(5) . 6_554
Al2 Si2 Ca2 166.64(10) 2 6_554
Al3 Si2 Ca2 62.94(7) 5_545 6_554
Al3 Si2 Ca2 110.00(6) 6 6_554
Al2 Si2 Ca2 61.12(5) . 6_554
Ca2 Si2 Ca2 119.17(5) 5_545 6_554
Ca1 Si2 Ca2 106.07(8) 2_554 6_554
Si1 Si2 Ca1 60.74(5) . .
Al2 Si2 Ca1 62.51(7) 2 .
Al3 Si2 Ca1 166.51(10) 5_545 .
Al3 Si2 Ca1 60.16(6) 6 .
Al2 Si2 Ca1 110.51(6) . .
Ca2 Si2 Ca1 104.22(8) 5_545 .
Ca1 Si2 Ca1 118.38(5) 2_554 .
Ca2 Si2 Ca1 124.22(5) 6_554 .

loop_
_geom_bond_atom_site_label_1
_geom_bond_atom_site_label_2
_geom_bond_distance
_geom_bond_site_symmetry_2
Ca1 Al2 3.031(3) 1_556
Ca1 Si1 3.102(2) 3
Ca1 Si1 3.102(2) .
Ca1 Al3 3.1766(11) 6_455
Ca1 Al3 3.1766(11) 6
Ca1 Al2 3.196(3) 2
Ca1 Si1 3.1982(17) 6
Ca1 Si1 3.1982(17) 8_455
Ca1 Si2 3.227(2) 2
Ca1 Si2 3.227(2) 4
Ca1 Al1 3.390(3) 1_556
Ca1 Si2 3.437(3) 3
Ca2 Al3 3.081(3) .
Ca2 Si1 3.1171(19) 3
Ca2 Si1 3.1171(19) .
Ca2 Al3 3.150(3) 2_565
Ca2 Si1 3.1582(18) 6
Ca2 Si1 3.1582(18) 8_455
Ca2 Al2 3.1634(11) 6
Ca2 Al2 3.1634(11) 6_455
Ca2 Si2 3.209(2) 7
Ca2 Si2 3.209(2) 5_455
Ca2 Si2 3.340(2) 6
Ca2 Si2 3.340(2) 8_455
Al1 Si1 2.569(3) .
Al1 Si1 2.569(3) 3
Al1 Si1 2.595(2) 8_454
Al1 Si1 2.595(2) 6_554
Al1 Al2 2.815(4) .
Al1 Al3 2.910(4) .
Al1 Ca1 3.390(3) 1_554
Al1 Ca2 3.4044(18) 6_454
Al1 Ca2 3.4044(18) 6_554
Al1 Ca1 3.5111(19) 6_554
Al1 Ca1 3.5111(19) 6_454
Al2 Si2 2.544(3) 2_554
Al2 Si2 2.544(3) 4_554
Al2 Si2 2.819(3) .
Al2 Si2 2.819(3) 3
Al2 Ca1 3.031(3) 1_554
Al2 Ca2 3.1634(11) 6_554
Al2 Ca2 3.1634(11) 6_454
Al2 Ca1 3.196(3) 2_554
Al3 Si2 2.556(3) 7
Al3 Si2 2.556(3) 5_455
Al3 Si2 2.807(3) 8_454
Al3 Si2 2.807(3) 6_554
Al3 Ca2 3.150(3) 2_564
Al3 Ca1 3.1766(11) 6_454
Al3 Ca1 3.1766(11) 6_554
Si1 Si2 2.4759(18) .
Si1 Si1 2.510(2) 3
Si1 Al1 2.595(2) 6
Si1 Ca2 3.1582(18) 6_554
Si1 Ca1 3.1982(17) 6_554
Si2 Al2 2.544(3) 2
Si2 Al3 2.556(3) 5_545
Si2 Al3 2.807(3) 6
Si2 Ca2 3.209(2) 5_545
Si2 Ca1 3.227(2) 2_554
Si2 Ca2 3.340(2) 6_554
